data_4338244
loop_
_publ_author_name
'Chitnis, Saurabh S.'
'Burford, Neil'
'McDonald, Robert'
'Ferguson, Michael J.'

_publ_section_title
;
 Prototypical Phosphine Complexes of Antimony(III).
;
_journal_issue 10
_journal_name_full 'Inorganic chemistry'
_journal_page_first 5359
_journal_page_last 5372
_journal_paper_doi 10.1021/ic500723y
_journal_volume 53
_journal_year 2014
_chemical_formula_moiety 'C3 H9 Cl3 P Sb'
_chemical_formula_sum 'C3 H9 Cl3 P Sb'
_chemical_formula_weight 304.17
_chemical_name_systematic
; 
 ? 
;
_space_group_IT_number 14
_symmetry_cell_setting monoclinic
_symmetry_space_group_name_Hall '-P 2yn'
_symmetry_space_group_name_H-M 'P 1 21/n 1'
_atom_sites_solution_hydrogens geom
_atom_sites_solution_primary direct
_atom_sites_solution_secondary difmap
_audit_creation_method SHELXL-97
_cell_angle_alpha 90.00
_cell_angle_beta 100.8495(17)
_cell_angle_gamma 90.00
_cell_formula_units_Z 8
_cell_length_a 7.9261(11)
_cell_length_b 19.089(3)
_cell_length_c 13.1115(18)
_cell_measurement_reflns_used 2823
_cell_measurement_temperature 173(2)
_cell_measurement_theta_max 25.99
_cell_measurement_theta_min 2.66
_cell_volume 1948.3(5)
_computing_cell_refinement 'Bruker SAINT'
_computing_data_collection 'Bruker APEX2'
_computing_data_reduction 'Bruker SAINT'
_computing_molecular_graphics 'Bruker SHELXTL'
_computing_publication_material 'Bruker SHELXTL'
_computing_structure_refinement 'SHELXL-97 (Sheldrick, 2008)'
_computing_structure_solution 'SHELXD (Schneider & Sheldrick, 2002)'
_diffrn_ambient_temperature 173(2)
_diffrn_measured_fraction_theta_full 0.989
_diffrn_measured_fraction_theta_max 0.986
_diffrn_measurement_device_type 'Bruker APEX-II CCD'
_diffrn_measurement_method '\w scans'
_diffrn_radiation_monochromator graphite
_diffrn_radiation_source 'fine-focus sealed tube'
_diffrn_radiation_type MoK\a
_diffrn_radiation_wavelength 0.71073
_diffrn_reflns_av_R_equivalents 0.0408
_diffrn_reflns_av_unetI/netI 0.0377
_diffrn_reflns_limit_h_max 10
_diffrn_reflns_limit_h_min -9
_diffrn_reflns_limit_k_max 24
_diffrn_reflns_limit_k_min -24
_diffrn_reflns_limit_l_max 17
_diffrn_reflns_limit_l_min -16
_diffrn_reflns_number 15231
_diffrn_reflns_theta_full 27.50
_diffrn_reflns_theta_max 27.57
_diffrn_reflns_theta_min 1.91
_exptl_absorpt_coefficient_mu 3.738
_exptl_absorpt_correction_T_max 0.8236
_exptl_absorpt_correction_T_min 0.3579
_exptl_absorpt_correction_type integration
_exptl_absorpt_process_details 'SADABS (Sheldrick, 2008)'
_exptl_crystal_colour colourless
_exptl_crystal_density_diffrn 2.074
_exptl_crystal_density_method 'not measured'
_exptl_crystal_description prism
_exptl_crystal_F_000 1152
_exptl_crystal_size_max 0.35
_exptl_crystal_size_mid 0.21
_exptl_crystal_size_min 0.05
_refine_diff_density_max 0.473
_refine_diff_density_min -0.520
_refine_diff_density_rms 0.120
_refine_ls_extinction_method none
_refine_ls_goodness_of_fit_ref 1.036
_refine_ls_hydrogen_treatment constr
_refine_ls_matrix_type full
_refine_ls_number_parameters 151
_refine_ls_number_reflns 4446
_refine_ls_number_restraints 0
_refine_ls_restrained_S_all 1.036
_refine_ls_R_factor_all 0.0353
_refine_ls_R_factor_gt 0.0259
_refine_ls_shift/su_max 0.000
_refine_ls_shift/su_mean 0.000
_refine_ls_structure_factor_coef Fsqd
_refine_ls_weighting_details 'calc w=1/[\s^2^(Fo^2^)+(0.0174P)^2^+0.0000P] where P=(Fo^2^+2Fc^2^)/3'
_refine_ls_weighting_scheme calc
_refine_ls_wR_factor_gt 0.0476
_refine_ls_wR_factor_ref 0.0513
_reflns_number_gt 3667
_reflns_number_total 4446
_reflns_threshold_expression I>2\s(I)
_cod_data_source_file ic500723y_si_009.cif
_cod_data_source_block vic1315
_cod_depositor_comments
;
The following automatic conversions were performed:

'_symmetry_cell_setting' value 'Monoclinic' changed to 'monoclinic'
according to
/usr/data/users/saulius/crontab/automatic-downloads/rss-feeds/ACS/lib/dictionaries/cif_core.dic
dictionary named 'cif_core.dic' version 2.4.2 from 2011-04-26.

Automatic conversion script
Id: cif_fix_values 2281 2013-09-26 08:29:07Z andrius 

 Adding full bibliography for 4338238--4338252.cif.
;
_cod_original_sg_symbol_H-M 'P 21/n'
_cod_database_code 4338244

loop_
_symmetry_equiv_pos_as_xyz
'x, y, z'
'-x+1/2, y+1/2, -z+1/2'
'-x, -y, -z'
'x-1/2, -y-1/2, z-1/2'

loop_
_atom_site_label
_atom_site_type_symbol
_atom_site_fract_x
_atom_site_fract_y
_atom_site_fract_z
_atom_site_U_iso_or_equiv
_atom_site_adp_type
_atom_site_occupancy
_atom_site_symmetry_multiplicity
_atom_site_calc_flag
_atom_site_refinement_flags
Sb1 Sb 0.38526(3) 0.093068(11) 0.218263(17) 0.02237(6) Uani 1 1 d .
Sb2 Sb -0.10139(3) 0.153771(11) 0.294448(16) 0.02078(6) Uani 1 1 d .
Cl1 Cl 0.16879(12) 0.05713(5) 0.35249(7) 0.0371(2) Uani 1 1 d .
Cl2 Cl 0.14649(12) 0.08189(5) 0.07569(7) 0.0413(2) Uani 1 1 d .
Cl3 Cl 0.58971(12) 0.09219(5) 0.09664(6) 0.0333(2) Uani 1 1 d .
Cl4 Cl -0.31152(11) 0.07200(5) 0.38425(6) 0.0299(2) Uani 1 1 d .
Cl5 Cl -0.31710(11) 0.24761(4) 0.28961(7) 0.0311(2) Uani 1 1 d .
Cl6 Cl 0.10982(12) 0.24165(4) 0.25115(7) 0.0328(2) Uani 1 1 d .
P1 P 0.41645(11) -0.04221(4) 0.22858(6) 0.02259(19) Uani 1 1 d .
P2 P 0.00983(11) 0.18306(4) 0.48884(6) 0.02124(18) Uani 1 1 d .
C1 C 0.4428(4) -0.07648(17) 0.3585(2) 0.0271(8) Uani 1 1 d .
H1A H 0.4547 -0.1275 0.3567 0.033 Uiso 1 1 calc R
H1B H 0.3421 -0.0644 0.3883 0.033 Uiso 1 1 calc R
H1C H 0.5460 -0.0562 0.4013 0.033 Uiso 1 1 calc R
C2 C 0.2284(5) -0.08304(18) 0.1553(3) 0.0371(9) Uani 1 1 d .
H2A H 0.2173 -0.0706 0.0818 0.045 Uiso 1 1 calc R
H2B H 0.1267 -0.0669 0.1809 0.045 Uiso 1 1 calc R
H2C H 0.2384 -0.1340 0.1630 0.045 Uiso 1 1 calc R
C3 C 0.5989(5) -0.07225(19) 0.1785(3) 0.0353(9) Uani 1 1 d .
H3A H 0.6063 -0.1234 0.1839 0.042 Uiso 1 1 calc R
H3B H 0.7036 -0.0513 0.2186 0.042 Uiso 1 1 calc R
H3C H 0.5865 -0.0584 0.1054 0.042 Uiso 1 1 calc R
C4 C 0.0404(4) 0.10769(18) 0.5720(3) 0.0309(8) Uani 1 1 d .
H4A H 0.0730 0.1228 0.6444 0.037 Uiso 1 1 calc R
H4B H 0.1317 0.0783 0.5538 0.037 Uiso 1 1 calc R
H4C H -0.0666 0.0808 0.5631 0.037 Uiso 1 1 calc R
C5 C 0.2141(4) 0.22666(19) 0.5080(3) 0.0331(9) Uani 1 1 d .
H5A H 0.2604 0.2305 0.5826 0.040 Uiso 1 1 calc R
H5B H 0.1996 0.2736 0.4774 0.040 Uiso 1 1 calc R
H5C H 0.2938 0.1996 0.4747 0.040 Uiso 1 1 calc R
C6 C -0.1405(4) 0.23760(19) 0.5386(3) 0.0341(9) Uani 1 1 d .
H6A H -0.2521 0.2140 0.5293 0.041 Uiso 1 1 calc R
H6B H -0.1532 0.2822 0.5010 0.041 Uiso 1 1 calc R
H6C H -0.0983 0.2464 0.6127 0.041 Uiso 1 1 calc R

loop_
_atom_site_aniso_label
_atom_site_aniso_U_11
_atom_site_aniso_U_22
_atom_site_aniso_U_33
_atom_site_aniso_U_23
_atom_site_aniso_U_13
_atom_site_aniso_U_12
Sb1 0.02541(13) 0.01874(12) 0.02219(12) 0.00072(9) 0.00252(9) -0.00048(9)
Sb2 0.02573(13) 0.01861(11) 0.01756(11) 0.00004(8) 0.00296(9) -0.00140(9)
Cl1 0.0424(6) 0.0278(5) 0.0472(6) 0.0091(4) 0.0245(5) 0.0112(4)
Cl2 0.0382(5) 0.0368(5) 0.0405(6) 0.0050(4) -0.0143(4) -0.0012(4)
Cl3 0.0411(5) 0.0381(5) 0.0221(4) -0.0006(4) 0.0097(4) -0.0071(4)
Cl4 0.0320(5) 0.0329(5) 0.0229(4) 0.0046(3) 0.0000(4) -0.0102(4)
Cl5 0.0328(5) 0.0294(5) 0.0283(5) 0.0032(4) -0.0010(4) 0.0087(4)
Cl6 0.0398(5) 0.0251(4) 0.0361(5) 0.0048(4) 0.0139(4) -0.0056(4)
P1 0.0256(5) 0.0192(4) 0.0217(5) -0.0017(3) 0.0012(4) 0.0029(3)
P2 0.0229(4) 0.0217(4) 0.0183(4) -0.0006(3) 0.0020(3) -0.0006(4)
C1 0.034(2) 0.0201(17) 0.0271(19) 0.0029(14) 0.0061(15) 0.0037(14)
C2 0.041(2) 0.025(2) 0.040(2) -0.0024(16) -0.0088(18) -0.0016(16)
C3 0.042(2) 0.032(2) 0.032(2) -0.0006(16) 0.0080(17) 0.0144(17)
C4 0.036(2) 0.033(2) 0.0212(18) 0.0062(15) -0.0011(15) -0.0007(16)
C5 0.028(2) 0.038(2) 0.032(2) -0.0038(16) 0.0041(16) -0.0101(16)
C6 0.036(2) 0.040(2) 0.026(2) -0.0076(16) 0.0040(16) 0.0055(17)

loop_
_atom_type_symbol
_atom_type_description
_atom_type_scat_dispersion_real
_atom_type_scat_dispersion_imag
_atom_type_scat_source
C C 0.0033 0.0016 'International Tables Vol C Tables 4.2.6.8 and 6.1.1.4'
H H 0.0000 0.0000 'International Tables Vol C Tables 4.2.6.8 and 6.1.1.4'
P P 0.1023 0.0942 'International Tables Vol C Tables 4.2.6.8 and 6.1.1.4'
Cl Cl 0.1484 0.1585 'International Tables Vol C Tables 4.2.6.8 and 6.1.1.4'
Sb Sb -0.5866 1.5461 'International Tables Vol C Tables 4.2.6.8 and 6.1.1.4'

loop_
_geom_angle_atom_site_label_1
_geom_angle_atom_site_label_2
_geom_angle_atom_site_label_3
_geom_angle
_geom_angle_site_symmetry_3
Cl2 Sb1 Cl3 90.77(4) .
Cl2 Sb1 P1 90.32(3) .
Cl3 Sb1 P1 87.67(3) .
Cl2 Sb1 Cl1 88.91(3) .
Cl3 Sb1 Cl1 165.22(3) .
P1 Sb1 Cl1 77.55(3) .
Cl2 Sb1 Cl4 166.74(3) 1_655
Cl3 Sb1 Cl4 86.17(3) 1_655
P1 Sb1 Cl4 76.68(3) 1_655
Cl1 Sb1 Cl4 90.78(3) 1_655
Cl5 Sb2 Cl6 89.85(3) .
Cl5 Sb2 P2 88.54(3) .
Cl6 Sb2 P2 87.73(3) .
Cl5 Sb2 Cl4 87.12(3) .
Cl6 Sb2 Cl4 167.08(3) .
P2 Sb2 Cl4 79.65(3) .
Cl5 Sb2 Cl1 165.58(3) .
Cl6 Sb2 Cl1 89.62(3) .
P2 Sb2 Cl1 77.04(3) .
Cl4 Sb2 Cl1 90.21(3) .
Sb1 Cl1 Sb2 101.34(3) .
C3 P1 C2 108.12(18) .
C3 P1 C1 105.84(16) .
C2 P1 C1 106.64(17) .
C3 P1 Sb1 112.02(13) .
C2 P1 Sb1 110.08(12) .
C1 P1 Sb1 113.82(11) .
C4 P2 C6 105.51(17) .
C4 P2 C5 105.74(17) .
C6 P2 C5 108.85(17) .
C4 P2 Sb2 113.95(12) .
C6 P2 Sb2 110.84(12) .
C5 P2 Sb2 111.60(12) .

loop_
_geom_bond_atom_site_label_1
_geom_bond_atom_site_label_2
_geom_bond_distance
_geom_bond_site_symmetry_2
Sb1 Cl2 2.4062(9) .
Sb1 Cl3 2.4783(9) .
Sb1 P1 2.5951(9) .
Sb1 Cl1 2.7656(9) .
Sb1 Cl4 2.9504(9) 1_655
Sb2 Cl5 2.4688(9) .
Sb2 Cl6 2.5093(9) .
Sb2 P2 2.5962(9) .
Sb2 Cl4 2.7083(9) .
Sb2 Cl1 2.8204(9) .
P1 C3 1.791(3) .
P1 C2 1.793(3) .
P1 C1 1.800(3) .
P2 C4 1.794(3) .
P2 C6 1.795(3) .
P2 C5 1.795(3) .

loop_
_geom_torsion_atom_site_label_1
_geom_torsion_atom_site_label_2
_geom_torsion_atom_site_label_3
_geom_torsion_atom_site_label_4
_geom_torsion
_geom_torsion_site_symmetry_1
Cl2 Sb1 Cl1 Sb2 -52.69(4) .
Cl3 Sb1 Cl1 Sb2 -141.58(10) .
P1 Sb1 Cl1 Sb2 -143.26(3) .
Cl4 Sb1 Cl1 Sb2 140.57(3) 1_655
Cl5 Sb2 Cl1 Sb1 -120.21(11) .
Cl6 Sb2 Cl1 Sb1 -32.31(3) .
P2 Sb2 Cl1 Sb1 -120.07(4) .
Cl4 Sb2 Cl1 Sb1 160.61(3) .
Cl2 Sb1 P1 C3 106.01(13) .
Cl3 Sb1 P1 C3 15.25(13) .
Cl1 Sb1 P1 C3 -165.18(13) .
Cl4 Sb1 P1 C3 -71.36(13) 1_655
Cl2 Sb1 P1 C2 -14.33(15) .
Cl3 Sb1 P1 C2 -105.09(14) .
Cl1 Sb1 P1 C2 74.48(14) .
Cl4 Sb1 P1 C2 168.30(15) 1_655
Cl2 Sb1 P1 C1 -133.97(13) .
Cl3 Sb1 P1 C1 135.27(13) .
Cl1 Sb1 P1 C1 -45.16(13) .
Cl4 Sb1 P1 C1 48.66(13) 1_655
Cl5 Sb2 P2 C4 132.89(13) .
Cl6 Sb2 P2 C4 -137.20(13) .
Cl4 Sb2 P2 C4 45.55(13) .
Cl1 Sb2 P2 C4 -47.07(13) .
Cl5 Sb2 P2 C6 14.06(14) .
Cl6 Sb2 P2 C6 103.97(14) .
Cl4 Sb2 P2 C6 -73.28(14) .
Cl1 Sb2 P2 C6 -165.90(14) .
Cl5 Sb2 P2 C5 -107.43(14) .
Cl6 Sb2 P2 C5 -17.53(14) .
Cl4 Sb2 P2 C5 165.23(14) .
Cl1 Sb2 P2 C5 72.60(14) .
